data_7209578
loop_
_publ_author_name
'Guo, Xiang-Guang'
'Yang, Wen-Bin'
'Wu, Xiao-Yuan'
'Zhang, Qi-Kai'
'Lin, Lang'
'Yu, RongMin'
'Lu, Can-Zhong'

_publ_section_title
;
 Stoichiometry, temperature, solvent, metal-directed syntheses of
 metal--organic frameworks based on flexible V-shaped
 methylenebis(3,5-dimethylpyrazole) and various aromatic dicarboxylate
 acids
;
_journal_issue 18
_journal_name_full CrystEngComm
_journal_page_first 3654
_journal_paper_doi 10.1039/c3ce00048f
_journal_volume 15
_journal_year 2013
_chemical_formula_sum 'C35 H30 Cd2 N4 O9'
_chemical_formula_weight 875.43
_chemical_name_systematic
;
?
;
_space_group_IT_number 14
_symmetry_cell_setting monoclinic
_symmetry_space_group_name_Hall '-P 2yn'
_symmetry_space_group_name_H-M 'P 1 21/n 1'
_atom_sites_solution_hydrogens geom
_atom_sites_solution_primary direct
_atom_sites_solution_secondary difmap
_audit_creation_method SHELXL-97
_cell_angle_alpha 90.00
_cell_angle_beta 90.2190(10)
_cell_angle_gamma 90.00
_cell_formula_units_Z 4
_cell_length_a 15.3134(3)
_cell_length_b 14.0411(2)
_cell_length_c 16.3451(3)
_cell_measurement_temperature 293(2)
_cell_volume 3514.45(11)
_computing_structure_refinement 'SHELXL-97 (Sheldrick, 1997)'
_computing_structure_solution 'SHELXS-97 (Sheldrick, 1990)'
_diffrn_ambient_temperature 293(2)
_diffrn_measured_fraction_theta_full 0.992
_diffrn_measured_fraction_theta_max 0.992
_diffrn_measurement_device_type 'SuperNova, Dual, Cu at zero, Atlas'
_diffrn_measurement_method '\w scans'
_diffrn_radiation_monochromator mirror
_diffrn_radiation_source 'superNova (Cu) X-ray Source'
_diffrn_radiation_type CuK\a
_diffrn_radiation_wavelength 1.54184
_diffrn_reflns_av_R_equivalents 0.0320
_diffrn_reflns_av_sigmaI/netI 0.0203
_diffrn_reflns_limit_h_max 15
_diffrn_reflns_limit_h_min -19
_diffrn_reflns_limit_k_max 17
_diffrn_reflns_limit_k_min -16
_diffrn_reflns_limit_l_max 20
_diffrn_reflns_limit_l_min -18
_diffrn_reflns_number 33966
_diffrn_reflns_theta_full 76.52
_diffrn_reflns_theta_max 76.52
_diffrn_reflns_theta_min 3.95
_exptl_absorpt_coefficient_mu 10.197
_exptl_absorpt_correction_T_max 0.2349
_exptl_absorpt_correction_T_min 0.2349
_exptl_absorpt_correction_type multi-scan
_exptl_crystal_colour yellow
_exptl_crystal_density_diffrn 1.655
_exptl_crystal_density_method 'not measured'
_exptl_crystal_description block
_exptl_crystal_F_000 1744
_exptl_crystal_size_max 0.20
_exptl_crystal_size_mid 0.20
_exptl_crystal_size_min 0.20
_refine_diff_density_max 0.904
_refine_diff_density_min -1.139
_refine_diff_density_rms 0.120
_refine_ls_extinction_coef 0.00068(11)
_refine_ls_extinction_expression Fc^*^=kFc[1+0.001xFc^2^\l^3^/sin(2\q)]^-1/4^
_refine_ls_extinction_method SHELXL
_refine_ls_goodness_of_fit_ref 1.081
_refine_ls_hydrogen_treatment mixed
_refine_ls_matrix_type full
_refine_ls_number_parameters 460
_refine_ls_number_reflns 7338
_refine_ls_number_restraints 794
_refine_ls_restrained_S_all 1.068
_refine_ls_R_factor_all 0.0551
_refine_ls_R_factor_gt 0.0450
_refine_ls_shift/su_max 0.000
_refine_ls_shift/su_mean 0.000
_refine_ls_structure_factor_coef Fsqd
_refine_ls_weighting_details 'calc w=1/[\s^2^(Fo^2^)+(0.1858P)^2^+2.8022P] where P=(Fo^2^+2Fc^2^)/3'
_refine_ls_weighting_scheme calc
_refine_ls_wR_factor_gt 0.2223
_refine_ls_wR_factor_ref 0.2457
_reflns_number_gt 6048
_reflns_number_total 7338
_reflns_threshold_expression >2sigma(I)
_cod_data_source_file c3ce00048f.txt
_cod_data_source_block a1
_cod_original_sg_symbol_H-M p21/n
_cod_database_code 7209578

loop_
_symmetry_equiv_pos_as_xyz
'x, y, z'
'-x+1/2, y+1/2, -z+1/2'
'-x, -y, -z'
'x-1/2, -y-1/2, z-1/2'

loop_
_atom_site_label
_atom_site_type_symbol
_atom_site_fract_x
_atom_site_fract_y
_atom_site_fract_z
_atom_site_U_iso_or_equiv
_atom_site_adp_type
_atom_site_occupancy
_atom_site_symmetry_multiplicity
_atom_site_calc_flag
_atom_site_refinement_flags
Cd1 Cd 0.20860(2) 0.13822(2) 0.02584(2) 0.0223(2) Uani 1 1 d .
Cd2 Cd 0.20583(2) 0.36641(2) 0.02191(2) 0.0223(2) Uani 1 1 d .
O8 O 0.6155(4) 0.1719(4) 0.4223(3) 0.0522(13) Uani 1 1 d .
O4 O 0.3004(3) 0.3482(4) 0.1256(3) 0.0494(12) Uani 1 1 d .
O6 O -0.1949(3) 0.3226(4) 0.4242(3) 0.0507(13) Uani 1 1 d .
O7 O 0.6036(3) 0.3289(4) 0.4384(3) 0.0469(11) Uani 1 1 d .
C32 C 0.5878(5) 0.2519(3) 0.4033(4) 0.0350(13) Uani 1 1 d U
O5 O -0.1812(3) 0.1642(4) 0.4407(3) 0.0472(12) Uani 1 1 d .
C31 C 0.5262(4) 0.2558(3) 0.3311(4) 0.0341(11) Uani 1 1 d U
O3 O 0.3137(3) 0.1921(4) 0.1065(3) 0.0522(12) Uani 1 1 d .
C30 C -0.1600(5) 0.2432(4) 0.4099(4) 0.0357(13) Uani 1 1 d U
C29 C 0.4033(4) 0.2649(4) 0.2042(4) 0.0378(11) Uani 1 1 d U
C28 C -0.0868(4) 0.2418(4) 0.3482(4) 0.0329(11) Uani 1 1 d U
O2 O 0.1104(3) 0.2917(4) 0.1072(3) 0.0527(12) Uani 1 1 d .
C27 C 0.3332(4) 0.2682(5) 0.1396(4) 0.0388(11) Uani 1 1 d U
C26 C 0.0362(4) 0.2313(5) 0.2221(3) 0.0372(11) Uani 1 1 d U
O1 O 0.1264(3) 0.1387(3) 0.1376(3) 0.0523(12) Uani 1 1 d .
C25 C 0.1597(5) 0.5814(4) -0.0368(5) 0.0492(14) Uani 1 1 d U
N2 N 0.2556(4) 0.5783(4) 0.0580(3) 0.0498(13) Uani 1 1 d .
H2A H 0.2874 0.5581 0.0979 0.060 Uiso 1 1 calc R
C24 C 0.0962(4) 0.2206(5) 0.1506(3) 0.0379(10) Uani 1 1 d U
C23 C 0.6208(4) 0.3726(4) 0.2573(4) 0.0410(11) Uani 1 1 d U
H23A H 0.6609 0.3728 0.3002 0.049 Uiso 1 1 calc R
C2 C 0.5420(3) 0.3184(4) 0.2642(3) 0.0339(10) Uani 1 1 d U
C21 C 0.1859(6) 0.9107(5) -0.0161(5) 0.0598(15) Uani 1 1 d U
C20 C 0.4993(4) 0.3797(5) 0.1293(4) 0.0461(12) Uani 1 1 d U
H20A H 0.4590 0.3838 0.0868 0.055 Uiso 1 1 calc R
C19 C -0.0236(3) 0.3157(4) 0.3411(3) 0.0342(10) Uani 1 1 d U
C18 C 0.0383(3) 0.3112(4) 0.2757(3) 0.0341(10) Uani 1 1 d U
C17 C 0.4808(3) 0.3228(4) 0.1996(3) 0.0357(10) Uani 1 1 d U
C16 C 0.4543(4) 0.1981(4) 0.3312(3) 0.0386(10) Uani 1 1 d U
H16A H 0.4460 0.1552 0.3739 0.046 Uiso 1 1 calc R
C15 C -0.0223(4) 0.1595(4) 0.2344(4) 0.0393(11) Uani 1 1 d U
H15A H -0.0204 0.1056 0.2013 0.047 Uiso 1 1 calc R
N4 N 0.2848(4) 0.9809(4) -0.0831(4) 0.0538(14) Uani 1 1 d .
H4A H 0.3215 1.0237 -0.0983 0.065 Uiso 1 1 calc R
C14 C 0.2002(5) 0.6714(4) -0.0348(5) 0.0587(14) Uani 1 1 d U
C13 C -0.0163(4) 0.3906(5) 0.3980(4) 0.0445(11) Uani 1 1 d U
H13A H -0.0543 0.3931 0.4421 0.053 Uiso 1 1 calc R
C12 C 0.3931(4) 0.2029(4) 0.2676(3) 0.0394(11) Uani 1 1 d U
H12A H 0.3446 0.1632 0.2686 0.047 Uiso 1 1 calc R
C11 C 0.0885(5) 0.5519(5) -0.0933(6) 0.072(2) Uani 1 1 d U
H11A H 0.0726 0.4870 -0.0823 0.107 Uiso 1 1 calc R
H11B H 0.1081 0.5573 -0.1488 0.107 Uiso 1 1 calc R
H11C H 0.0386 0.5923 -0.0854 0.107 Uiso 1 1 calc R
C10 C -0.0850(4) 0.1659(4) 0.2958(4) 0.0406(11) Uani 1 1 d U
H10A H -0.1263 0.1177 0.3012 0.049 Uiso 1 1 calc R
C9 C 0.1022(4) 0.3842(5) 0.2692(4) 0.0443(11) Uani 1 1 d U
H9A H 0.1422 0.3825 0.2266 0.053 Uiso 1 1 calc R
N1 N 0.1946(3) 0.5248(3) 0.0196(3) 0.0379(10) Uani 1 1 d .
C8 C 0.6375(4) 0.4235(5) 0.1888(4) 0.0524(13) Uani 1 1 d U
H8A H 0.6903 0.4558 0.1842 0.063 Uiso 1 1 calc R
C7 C 0.1810(8) 0.7493(4) -0.0976(7) 0.0696(17) Uani 1 1 d U
H7A H 0.2050 0.7293 -0.1497 0.083 Uiso 1 1 calc R
H7B H 0.1181 0.7537 -0.1043 0.083 Uiso 1 1 calc R
N3 N 0.2286(3) 0.9912(3) -0.0205(3) 0.0400(11) Uani 1 1 d .
C6 C 0.2609(5) 0.6656(5) 0.0273(5) 0.0620(15) Uani 1 1 d U
C5 C 0.2153(6) 0.8468(5) -0.0787(5) 0.0617(15) Uani 1 1 d U
C4 C 0.5768(4) 0.4285(5) 0.1247(4) 0.0525(13) Uani 1 1 d U
H4B H 0.5890 0.4650 0.0788 0.063 Uiso 1 1 calc R
C3 C 0.2761(6) 0.8942(5) -0.1191(5) 0.0639(16) Uani 1 1 d U
C22 C 0.1056(4) 0.4568(5) 0.3245(4) 0.0528(13) Uani 1 1 d U
H22A H 0.1475 0.5042 0.3193 0.063 Uiso 1 1 calc R
C1 C 0.0458(4) 0.4598(5) 0.3894(4) 0.0533(13) Uani 1 1 d U
H1A H 0.0484 0.5095 0.4269 0.064 Uiso 1 1 calc R
O1W O 0.3125(5) 0.5274(5) 0.2170(4) 0.0835(18) Uani 1 1 d D
C35 C 0.1154(7) 0.8978(7) 0.0450(7) 0.092(3) Uani 1 1 d U
H35A H 0.1108 0.9540 0.0781 0.137 Uiso 1 1 calc R
H35B H 0.1287 0.8441 0.0791 0.137 Uiso 1 1 calc R
H35C H 0.0609 0.8869 0.0171 0.137 Uiso 1 1 calc R
C33 C 0.3251(8) 0.7353(6) 0.0604(8) 0.088(3) Uani 1 1 d U
H33A H 0.3569 0.7067 0.1048 0.132 Uiso 1 1 calc R
H33B H 0.2948 0.7906 0.0799 0.132 Uiso 1 1 calc R
H33C H 0.3650 0.7534 0.0181 0.132 Uiso 1 1 calc R
C34 C 0.3315(8) 0.8688(7) -0.1914(7) 0.096(3) Uani 1 1 d U
H34A H 0.3173 0.8056 -0.2095 0.143 Uiso 1 1 calc R
H34B H 0.3921 0.8714 -0.1760 0.143 Uiso 1 1 calc R
H34C H 0.3207 0.9132 -0.2350 0.143 Uiso 1 1 calc R
H1WB H 0.333(7) 0.473(4) 0.203(7) 0.13(5) Uiso 1 1 d D
H1WA H 0.346(7) 0.553(9) 0.252(6) 0.14(5) Uiso 1 1 d D

loop_
_atom_site_aniso_label
_atom_site_aniso_U_11
_atom_site_aniso_U_22
_atom_site_aniso_U_33
_atom_site_aniso_U_23
_atom_site_aniso_U_13
_atom_site_aniso_U_12
Cd1 0.0233(3) 0.0254(3) 0.0181(3) -0.00101(10) 0.00115(18) 0.00180(10)
Cd2 0.0240(3) 0.0237(3) 0.0192(3) 0.00112(10) -0.00048(18) -0.00048(10)
O8 0.072(3) 0.043(3) 0.042(2) 0.000(2) -0.035(2) 0.012(2)
O4 0.044(2) 0.064(3) 0.040(2) 0.002(2) -0.0180(19) 0.013(2)
O6 0.053(3) 0.051(3) 0.049(3) 0.005(2) 0.025(2) 0.031(2)
O7 0.055(3) 0.045(3) 0.041(2) -0.013(2) -0.025(2) 0.005(2)
C32 0.035(3) 0.040(3) 0.030(3) -0.0040(17) -0.007(2) 0.0056(17)
O5 0.049(3) 0.047(3) 0.045(3) 0.003(2) 0.032(2) -0.005(2)
C31 0.034(2) 0.037(2) 0.031(2) -0.0061(16) -0.010(2) 0.0072(16)
O3 0.051(3) 0.060(3) 0.045(3) -0.008(2) -0.021(2) -0.002(2)
C30 0.036(3) 0.042(3) 0.030(3) 0.0008(18) 0.012(2) 0.0063(18)
C29 0.038(2) 0.043(2) 0.032(2) -0.0026(19) -0.007(2) 0.005(2)
C28 0.034(2) 0.037(2) 0.028(2) 0.0013(16) 0.010(2) 0.0068(17)
O2 0.047(2) 0.078(3) 0.033(2) 0.015(2) 0.0121(18) -0.009(2)
C27 0.036(2) 0.050(3) 0.030(2) 0.000(2) -0.008(2) 0.000(2)
C26 0.038(2) 0.046(2) 0.028(2) -0.0006(19) 0.008(2) 0.005(2)
O1 0.057(3) 0.067(3) 0.034(2) -0.0058(19) 0.015(2) 0.013(2)
C25 0.064(3) 0.022(2) 0.061(3) -0.003(2) -0.023(3) -0.003(2)
N2 0.071(4) 0.033(3) 0.045(3) -0.007(2) -0.025(3) -0.002(2)
C24 0.036(2) 0.052(3) 0.025(2) -0.002(2) 0.0028(19) 0.000(2)
C23 0.041(2) 0.039(2) 0.043(2) -0.0050(19) -0.007(2) 0.0026(19)
C2 0.035(2) 0.033(2) 0.033(2) -0.0068(18) -0.0078(17) 0.0059(18)
C21 0.077(3) 0.030(3) 0.072(3) 0.003(3) -0.006(3) -0.009(3)
C20 0.047(2) 0.051(2) 0.040(2) 0.002(2) -0.006(2) 0.003(2)
C19 0.036(2) 0.037(2) 0.029(2) -0.0022(18) 0.0049(17) 0.0070(18)
C18 0.034(2) 0.039(2) 0.029(2) 0.0015(18) 0.0037(17) 0.0037(18)
C17 0.036(2) 0.037(2) 0.034(2) -0.0026(18) -0.0044(18) 0.0040(18)
C16 0.041(2) 0.043(2) 0.031(2) -0.0012(19) -0.0080(19) -0.001(2)
C15 0.041(2) 0.042(2) 0.035(2) -0.005(2) 0.0096(19) 0.001(2)
N4 0.067(3) 0.031(2) 0.064(3) -0.012(2) 0.030(3) 0.003(2)
C14 0.083(3) 0.024(2) 0.069(3) -0.007(2) -0.025(3) -0.007(2)
C13 0.046(2) 0.049(2) 0.039(2) -0.011(2) 0.005(2) 0.004(2)
C12 0.038(2) 0.045(2) 0.035(2) -0.002(2) -0.0103(19) -0.002(2)
C11 0.080(4) 0.038(3) 0.096(5) 0.006(3) -0.053(4) 0.001(3)
C10 0.041(2) 0.041(2) 0.040(2) -0.002(2) 0.009(2) 0.001(2)
C9 0.045(2) 0.048(2) 0.039(2) -0.001(2) 0.004(2) -0.004(2)
N1 0.044(2) 0.029(2) 0.041(2) -0.0006(19) -0.0122(19) 0.0023(19)
C8 0.048(3) 0.050(3) 0.059(3) -0.001(3) -0.005(2) -0.004(2)
C7 0.095(4) 0.035(3) 0.078(4) 0.000(2) -0.025(3) -0.010(2)
N3 0.055(3) 0.026(2) 0.039(2) -0.0015(19) 0.011(2) -0.001(2)
C6 0.080(3) 0.035(3) 0.071(3) -0.004(3) -0.030(3) -0.008(3)
C5 0.087(4) 0.027(2) 0.071(3) 0.000(3) -0.020(3) -0.005(3)
C4 0.055(3) 0.054(3) 0.049(3) 0.007(2) 0.003(2) -0.004(2)
C3 0.086(4) 0.032(3) 0.074(4) -0.014(3) -0.004(3) 0.006(3)
C22 0.054(3) 0.051(3) 0.053(3) -0.002(2) 0.002(2) -0.012(2)
C1 0.057(3) 0.051(3) 0.053(3) -0.015(2) 0.002(2) -0.003(2)
O1W 0.119(5) 0.071(4) 0.061(4) -0.004(3) -0.027(4) 0.010(4)
C35 0.106(6) 0.069(5) 0.099(6) 0.011(5) 0.011(5) -0.039(5)
C33 0.110(6) 0.057(4) 0.097(6) -0.006(4) -0.046(5) -0.028(4)
C34 0.127(7) 0.075(5) 0.085(6) -0.037(4) 0.016(5) 0.020(5)

loop_
_atom_type_symbol
_atom_type_description
_atom_type_scat_dispersion_real
_atom_type_scat_dispersion_imag
_atom_type_scat_source
C C 0.0181 0.0091 'International Tables Vol C Tables 4.2.6.8 and 6.1.1.4'
H H 0.0000 0.0000 'International Tables Vol C Tables 4.2.6.8 and 6.1.1.4'
N N 0.0311 0.0180 'International Tables Vol C Tables 4.2.6.8 and 6.1.1.4'
O O 0.0492 0.0322 'International Tables Vol C Tables 4.2.6.8 and 6.1.1.4'
Cd Cd 0.1185 4.6533 'International Tables Vol C Tables 4.2.6.8 and 6.1.1.4'

loop_
_geom_angle_atom_site_label_1
_geom_angle_atom_site_label_2
_geom_angle_atom_site_label_3
_geom_angle
_geom_angle_site_symmetry_1
_geom_angle_site_symmetry_3
O7 Cd1 O3 147.8(2) 4_565 .
O7 Cd1 O1 96.8(2) 4_565 .
O3 Cd1 O1 85.53(19) . .
O7 Cd1 N3 94.29(19) 4_565 1_545
O3 Cd1 N3 114.89(19) . 1_545
O1 Cd1 N3 111.25(17) . 1_545
O7 Cd1 O6 87.1(2) 4_565 4_665
O3 Cd1 O6 83.15(18) . 4_665
O1 Cd1 O6 164.32(18) . 4_665
N3 Cd1 O6 83.44(17) 1_545 4_665
O7 Cd1 Cd2 76.54(13) 4_565 .
O3 Cd1 Cd2 71.30(14) . .
O1 Cd1 Cd2 90.34(13) . .
N3 Cd1 Cd2 157.58(12) 1_545 .
O6 Cd1 Cd2 75.79(13) 4_665 .
O8 Cd2 O5 90.0(2) 4_565 4_665
O8 Cd2 N1 100.55(18) 4_565 .
O5 Cd2 N1 104.06(18) 4_665 .
O8 Cd2 O4 159.3(2) 4_565 .
O5 Cd2 O4 85.83(19) 4_665 .
N1 Cd2 O4 100.13(17) . .
O8 Cd2 O2 86.41(19) 4_565 .
O5 Cd2 O2 141.00(19) 4_665 .
N1 Cd2 O2 114.8(2) . .
O4 Cd2 O2 84.21(18) . .
O8 Cd2 Cd1 77.21(13) 4_565 .
O5 Cd2 Cd1 78.96(13) 4_665 .
N1 Cd2 Cd1 176.32(12) . .
O4 Cd2 Cd1 82.10(13) . .
O2 Cd2 Cd1 62.36(15) . .
C32 O8 Cd2 128.4(4) . 4_666
C27 O4 Cd2 119.9(4) . .
C30 O6 Cd1 128.4(4) . 4_566
C32 O7 Cd1 128.5(4) . 4_666
O8 C32 O7 127.2(7) . .
O8 C32 C31 116.2(5) . .
O7 C32 C31 116.6(5) . .
C30 O5 Cd2 127.6(4) . 4_566
C16 C31 C2 120.5(6) . .
C16 C31 C32 118.5(6) . .
C2 C31 C32 121.0(6) . .
C27 O3 Cd1 137.1(5) . .
O6 C30 O5 126.5(6) . .
O6 C30 C28 116.9(5) . .
O5 C30 C28 116.6(5) . .
C12 C29 C17 119.8(6) . .
C12 C29 C27 118.0(6) . .
C17 C29 C27 122.1(6) . .
C10 C28 C19 120.1(5) . .
C10 C28 C30 116.4(5) . .
C19 C28 C30 123.4(5) . .
C24 O2 Cd2 146.3(4) . .
O3 C27 O4 127.0(6) . .
O3 C27 C29 116.9(6) . .
O4 C27 C29 116.1(6) . .
C15 C26 C18 120.4(5) . .
C15 C26 C24 116.5(6) . .
C18 C26 C24 123.1(6) . .
C24 O1 Cd1 110.6(4) . .
N1 C25 C14 110.1(6) . .
N1 C25 C11 123.9(6) . .
C14 C25 C11 125.9(6) . .
C6 N2 N1 112.4(5) . .
O2 C24 O1 124.8(6) . .
O2 C24 C26 118.3(6) . .
O1 C24 C26 116.8(6) . .
C8 C23 C2 120.5(6) . .
C23 C2 C31 122.3(5) . .
C23 C2 C17 118.5(5) . .
C31 C2 C17 119.1(5) . .
N3 C21 C5 110.1(7) . .
N3 C21 C35 120.5(7) . .
C5 C21 C35 129.3(7) . .
C4 C20 C17 119.8(6) . .
C13 C19 C28 122.9(5) . .
C13 C19 C18 118.3(5) . .
C28 C19 C18 118.7(5) . .
C9 C18 C26 122.5(5) . .
C9 C18 C19 118.7(5) . .
C26 C18 C19 118.7(5) . .
C2 C17 C20 119.5(5) . .
C2 C17 C29 118.8(5) . .
C20 C17 C29 121.6(5) . .
C31 C16 C12 120.4(6) . .
C26 C15 C10 120.8(6) . .
N3 N4 C3 111.3(6) . .
C6 C14 C25 105.2(6) . .
C6 C14 C7 131.7(7) . .
C25 C14 C7 122.9(7) . .
C1 C13 C19 121.1(6) . .
C29 C12 C16 121.2(6) . .
C28 C10 C15 121.1(6) . .
C22 C9 C18 121.0(6) . .
C25 N1 N2 105.4(5) . .
C25 N1 Cd2 129.7(4) . .
N2 N1 Cd2 119.6(4) . .
C23 C8 C4 121.2(6) . .
C5 C7 C14 116.7(8) . .
C21 N3 N4 105.7(6) . .
C21 N3 Cd1 135.6(5) . 1_565
N4 N3 Cd1 116.6(4) . 1_565
N2 C6 C14 106.9(6) . .
N2 C6 C33 120.7(7) . .
C14 C6 C33 132.4(7) . .
C3 C5 C21 105.3(6) . .
C3 C5 C7 127.1(9) . .
C21 C5 C7 127.5(9) . .
C20 C4 C8 120.4(6) . .
C5 C3 N4 107.6(7) . .
C5 C3 C34 132.4(7) . .
N4 C3 C34 119.9(8) . .
C9 C22 C1 120.0(6) . .
C13 C1 C22 120.8(6) . .

loop_
_geom_bond_atom_site_label_1
_geom_bond_atom_site_label_2
_geom_bond_distance
_geom_bond_site_symmetry_2
Cd1 O7 2.197(4) 4_565
Cd1 O3 2.210(4) .
Cd1 O1 2.222(4) .
Cd1 N3 2.221(4) 1_545
Cd1 O6 2.295(4) 4_665
Cd1 Cd2 3.2050(5) .
Cd2 O8 2.199(4) 4_565
Cd2 O5 2.227(4) 4_665
Cd2 N1 2.231(5) .
Cd2 O4 2.240(4) .
Cd2 O2 2.280(4) .
O8 C32 1.240(7) .
O8 Cd2 2.199(4) 4_666
O4 C27 1.251(8) .
O6 C30 1.258(7) .
O6 Cd1 2.295(4) 4_566
O7 C32 1.247(7) .
O7 Cd1 2.197(4) 4_666
C32 C31 1.509(9) .
O5 C30 1.261(7) .
O5 Cd2 2.227(4) 4_566
C31 C16 1.367(9) .
C31 C2 1.424(8) .
O3 C27 1.233(8) .
C30 C28 1.511(8) .
C29 C12 1.363(9) .
C29 C17 1.439(9) .
C29 C27 1.505(9) .
C28 C10 1.368(8) .
C28 C19 1.424(8) .
O2 C24 1.244(9) .
C26 C15 1.365(9) .
C26 C18 1.422(8) .
C26 C24 1.497(7) .
O1 C24 1.258(8) .
C25 N1 1.328(8) .
C25 C14 1.408(9) .
C25 C11 1.485(9) .
N2 C6 1.328(9) .
N2 N1 1.352(7) .
C23 C8 1.355(9) .
C23 C2 1.431(8) .
C2 C17 1.411(7) .
C21 N3 1.308(8) .
C21 C5 1.434(12) .
C21 C35 1.484(13) .
C20 C4 1.371(9) .
C20 C17 1.430(8) .
C19 C13 1.408(8) .
C19 C18 1.433(7) .
C18 C9 1.422(8) .
C16 C12 1.398(7) .
C15 C10 1.394(8) .
N4 N3 1.347(6) .
N4 C3 1.357(8) .
C14 C6 1.375(10) .
C14 C7 1.528(11) .
C13 C1 1.366(9) .
C9 C22 1.363(9) .
C8 C4 1.399(9) .
C7 C5 1.498(9) .
N3 Cd1 2.221(4) 1_565
C6 C33 1.487(10) .
C5 C3 1.324(12) .
C3 C34 1.502(13) .
C22 C1 1.404(9) .
